data_2231620
loop_
_publ_author_name
'Priya, M. Gnana Ruba'
'Srinivasan, T.'
'Girija, K.'
'Chandran, N. Ravi'
'Velmurugan, D.'

_publ_section_title
;
 3-(4-Chlorophenyl)quinazolin-4(3<i>H</i>)-one
;
_journal_coeditor_code LX2195
_journal_issue 9
_journal_name_full 'Acta Crystallographica Section E'
_journal_page_first o2310
_journal_paper_doi 10.1107/S1600536811030935
_journal_volume 67
_journal_year 2011
_chemical_formula_iupac 'C14 H9 Cl N2 O'
_chemical_formula_moiety 'C14 H9 Cl N2 O'
_chemical_formula_sum 'C14 H9 Cl N2 O'
_chemical_formula_weight 256.68
_chemical_name_systematic
;
3-(4-Chlorophenyl)quinazolin-4(3<i>H</i>)-one
;
_space_group_IT_number 14
_symmetry_cell_setting monoclinic
_symmetry_space_group_name_Hall '-P 2yn'
_symmetry_space_group_name_H-M 'P 1 21/n 1'
_atom_sites_solution_hydrogens difmap
_atom_sites_solution_primary direct
_atom_sites_solution_secondary difmap
_audit_creation_method SHELXL-97
_cell_angle_alpha 90.00
_cell_angle_beta 91.626(3)
_cell_angle_gamma 90.00
_cell_formula_units_Z 4
_cell_length_a 16.9531(8)
_cell_length_b 3.9290(3)
_cell_length_c 17.2740(8)
_cell_measurement_reflns_used 1025
_cell_measurement_temperature 293(2)
_cell_measurement_theta_max 28.53
_cell_measurement_theta_min 1.66
_cell_volume 1150.14(12)
_computing_cell_refinement 'SAINT (Bruker, 2008)'
_computing_data_collection 'APEX2 (Bruker, 2008)'
_computing_data_reduction 'SAINT (Bruker, 2008)'
_computing_molecular_graphics 'ORTEP-3 (Farrugia, 1997)'
_computing_publication_material 'SHELXL97 (Sheldrick, 2008) and PLATON (Spek, 2009)'
_computing_structure_refinement 'SHELXL97 (Sheldrick, 2008)'
_computing_structure_solution 'SHELXS97 (Sheldrick, 2008)'
_diffrn_ambient_temperature 293(2)
_diffrn_measured_fraction_theta_full 0.994
_diffrn_measured_fraction_theta_max 0.994
_diffrn_measurement_device_type 'Bruker SMART APEXII area-detector'
_diffrn_measurement_method '\w and \f'
_diffrn_radiation_monochromator graphite
_diffrn_radiation_source 'fine-focus sealed tube'
_diffrn_radiation_type MoK\a
_diffrn_radiation_wavelength 0.71073
_diffrn_reflns_av_R_equivalents 0.0416
_diffrn_reflns_av_sigmaI/netI 0.0391
_diffrn_reflns_limit_h_max 21
_diffrn_reflns_limit_h_min -22
_diffrn_reflns_limit_k_max 5
_diffrn_reflns_limit_k_min -5
_diffrn_reflns_limit_l_max 23
_diffrn_reflns_limit_l_min -23
_diffrn_reflns_number 11055
_diffrn_reflns_theta_full 28.53
_diffrn_reflns_theta_max 28.53
_diffrn_reflns_theta_min 1.66
_diffrn_standards_number 0
_exptl_absorpt_coefficient_mu 0.319
_exptl_absorpt_correction_T_max 0.938
_exptl_absorpt_correction_T_min 0.926
_exptl_absorpt_correction_type multi-scan
_exptl_absorpt_process_details '(SADABS; Bruker, 2008)'
_exptl_crystal_colour Colourless
_exptl_crystal_density_diffrn 1.482
_exptl_crystal_density_method 'not measured'
_exptl_crystal_description Block
_exptl_crystal_F_000 528
_exptl_crystal_size_max 0.24
_exptl_crystal_size_mid 0.22
_exptl_crystal_size_min 0.20
_refine_diff_density_max 0.272
_refine_diff_density_min -0.217
_refine_ls_extinction_method none
_refine_ls_goodness_of_fit_ref 1.009
_refine_ls_hydrogen_treatment constr
_refine_ls_matrix_type full
_refine_ls_number_parameters 163
_refine_ls_number_reflns 2920
_refine_ls_number_restraints 0
_refine_ls_restrained_S_all 1.009
_refine_ls_R_factor_all 0.0763
_refine_ls_R_factor_gt 0.0431
_refine_ls_shift/su_max 0.001
_refine_ls_shift/su_mean 0.000
_refine_ls_structure_factor_coef Fsqd
_refine_ls_weighting_details 'calc w=1/[\s^2^(Fo^2^)+(0.0705P)^2^+0.0848P] where P=(Fo^2^+2Fc^2^)/3'
_refine_ls_weighting_scheme calc
_refine_ls_wR_factor_gt 0.1113
_refine_ls_wR_factor_ref 0.1331
_reflns_number_gt 1870
_reflns_number_total 2920
_reflns_threshold_expression I>2\s(I)
_cod_data_source_file lx2195.cif
_cod_data_source_block I
_cod_original_sg_symbol_H-M 'P 21/n'
_cod_database_code 2231620
_cod_database_fobs_code 2231620

loop_
_symmetry_equiv_pos_as_xyz
'x, y, z'
'-x+1/2, y+1/2, -z+1/2'
'-x, -y, -z'
'x-1/2, -y-1/2, z-1/2'

loop_
_atom_site_type_symbol
_atom_site_label
_atom_site_fract_x
_atom_site_fract_y
_atom_site_fract_z
_atom_site_U_iso_or_equiv
_atom_site_adp_type
_atom_site_calc_flag
_atom_site_refinement_flags
_atom_site_occupancy
_atom_site_symmetry_multiplicity
Cl Cl1 0.91232(3) 0.26102(17) 0.49055(3) 0.0650(2) Uani d . 1 2
O O1 0.61097(8) 0.3729(5) 0.25686(8) 0.0644(5) Uani d . 1 2
C C1 0.46221(11) 0.6243(6) 0.19774(10) 0.0517(5) Uani d . 1 2
H H1 0.4933 0.5149 0.1619 0.062 Uiso calc R 1 2
C C2 0.38879(13) 0.7399(6) 0.17572(11) 0.0578(5) Uani d . 1 2
H H2 0.3704 0.7118 0.1249 0.069 Uiso calc R 1 2
C C3 0.34179(12) 0.8996(6) 0.22962(12) 0.0575(5) Uani d . 1 2
H H3 0.2916 0.9752 0.2148 0.069 Uiso calc R 1 2
C C4 0.36884(11) 0.9464(6) 0.30462(11) 0.0525(5) Uani d . 1 2
H H4 0.3370 1.0538 0.3402 0.063 Uiso calc R 1 2
C C5 0.44358(10) 0.8339(5) 0.32744(9) 0.0419(4) Uani d . 1 2
C C6 0.49087(10) 0.6695(5) 0.27370(9) 0.0426(4) Uani d . 1 2
C C7 0.54095(11) 0.7942(5) 0.42122(9) 0.0445(4) Uani d . 1 2
H H7 0.5590 0.8353 0.4717 0.053 Uiso calc R 1 2
C C8 0.56863(10) 0.5452(5) 0.29697(9) 0.0448(4) Uani d . 1 2
C C9 0.67020(10) 0.5459(5) 0.40206(8) 0.0405(4) Uani d . 1 2
C C10 0.68006(10) 0.3971(5) 0.47428(9) 0.0455(4) Uani d . 1 2
H H10 0.6363 0.3521 0.5039 0.055 Uiso calc R 1 2
C C11 0.75439(11) 0.3154(5) 0.50233(10) 0.0486(5) Uani d . 1 2
H H11 0.7613 0.2197 0.5513 0.058 Uiso calc R 1 2
C C12 0.81859(10) 0.3767(5) 0.45721(10) 0.0452(4) Uani d . 1 2
C C13 0.80960(10) 0.5292(6) 0.38568(9) 0.0480(5) Uani d . 1 2
H H13 0.8535 0.5725 0.3562 0.058 Uiso calc R 1 2
C C14 0.73563(10) 0.6173(5) 0.35806(9) 0.0452(4) Uani d . 1 2
H H14 0.7293 0.7240 0.3102 0.054 Uiso calc R 1 2
N N1 0.47068(8) 0.8923(5) 0.40344(8) 0.0477(4) Uani d . 1 2
N N2 0.59244(8) 0.6340(4) 0.37290(7) 0.0407(4) Uani d . 1 2

loop_
_atom_site_aniso_label
_atom_site_aniso_U_11
_atom_site_aniso_U_22
_atom_site_aniso_U_33
_atom_site_aniso_U_12
_atom_site_aniso_U_13
_atom_site_aniso_U_23
Cl1 0.0495(3) 0.0838(5) 0.0615(3) 0.0035(3) -0.0001(2) 0.0062(3)
O1 0.0570(8) 0.0892(13) 0.0473(7) 0.0129(8) 0.0066(6) -0.0291(7)
C1 0.0586(11) 0.0583(14) 0.0383(9) -0.0053(10) 0.0062(8) -0.0070(8)
C2 0.0656(12) 0.0634(15) 0.0440(10) -0.0081(10) -0.0057(9) 0.0006(9)
C3 0.0517(11) 0.0605(15) 0.0602(11) -0.0006(10) -0.0027(9) 0.0063(10)
C4 0.0504(10) 0.0526(14) 0.0550(10) -0.0007(9) 0.0110(8) -0.0012(9)
C5 0.0440(9) 0.0444(12) 0.0377(8) -0.0070(7) 0.0090(7) -0.0022(7)
C6 0.0484(9) 0.0436(12) 0.0362(8) -0.0077(8) 0.0083(7) -0.0036(7)
C7 0.0466(9) 0.0546(13) 0.0329(8) -0.0053(8) 0.0117(7) -0.0093(7)
C8 0.0485(10) 0.0515(13) 0.0349(8) -0.0036(8) 0.0095(7) -0.0097(8)
C9 0.0447(9) 0.0437(12) 0.0334(8) -0.0052(8) 0.0085(6) -0.0051(7)
C10 0.0477(10) 0.0545(13) 0.0349(8) -0.0097(8) 0.0131(7) 0.0009(8)
C11 0.0542(11) 0.0560(14) 0.0359(8) -0.0071(9) 0.0062(7) 0.0047(8)
C12 0.0441(9) 0.0493(12) 0.0424(9) -0.0026(8) 0.0050(7) -0.0003(8)
C13 0.0453(10) 0.0566(14) 0.0428(9) -0.0072(9) 0.0138(7) 0.0022(8)
C14 0.0513(10) 0.0506(12) 0.0343(8) -0.0054(8) 0.0109(7) 0.0021(8)
N1 0.0475(8) 0.0582(11) 0.0378(7) 0.0000(7) 0.0116(6) -0.0109(7)
N2 0.0419(7) 0.0492(10) 0.0315(6) -0.0021(6) 0.0088(5) -0.0074(6)

loop_
_atom_type_symbol
_atom_type_description
_atom_type_scat_dispersion_real
_atom_type_scat_dispersion_imag
_atom_type_scat_source
C C 0.0033 0.0016 'International Tables Vol C Tables 4.2.6.8 and 6.1.1.4'
H H 0.0000 0.0000 'International Tables Vol C Tables 4.2.6.8 and 6.1.1.4'
N N 0.0061 0.0033 'International Tables Vol C Tables 4.2.6.8 and 6.1.1.4'
O O 0.0106 0.0060 'International Tables Vol C Tables 4.2.6.8 and 6.1.1.4'
Cl Cl 0.1484 0.1585 'International Tables Vol C Tables 4.2.6.8 and 6.1.1.4'

loop_
_geom_angle_atom_site_label_1
_geom_angle_atom_site_label_2
_geom_angle_atom_site_label_3
_geom_angle
C2 C1 C6 120.52(18)
C2 C1 H1 119.7
C6 C1 H1 119.7
C1 C2 C3 119.81(18)
C1 C2 H2 120.1
C3 C2 H2 120.1
C4 C3 C2 120.59(19)
C4 C3 H3 119.7
C2 C3 H3 119.7
C3 C4 C5 120.15(18)
C3 C4 H4 119.9
C5 C4 H4 119.9
C4 C5 N1 119.17(16)
C4 C5 C6 119.56(16)
N1 C5 C6 121.26(16)
C1 C6 C5 119.36(17)
C1 C6 C8 120.40(16)
C5 C6 C8 120.24(15)
N1 C7 N2 126.39(15)
N1 C7 H7 116.8
N2 C7 H7 116.8
O1 C8 N2 120.72(16)
O1 C8 C6 125.10(15)
N2 C8 C6 114.17(14)
C10 C9 C14 120.00(16)
C10 C9 N2 120.19(14)
C14 C9 N2 119.79(15)
C11 C10 C9 120.16(15)
C11 C10 H10 119.9
C9 C10 H10 119.9
C10 C11 C12 119.38(16)
C10 C11 H11 120.3
C12 C11 H11 120.3
C13 C12 C11 120.94(16)
C13 C12 Cl1 119.24(13)
C11 C12 Cl1 119.81(14)
C14 C13 C12 119.86(16)
C14 C13 H13 120.1
C12 C13 H13 120.1
C13 C14 C9 119.60(16)
C13 C14 H14 120.2
C9 C14 H14 120.2
C7 N1 C5 117.04(14)
C7 N2 C8 120.60(14)
C7 N2 C9 119.18(13)
C8 N2 C9 120.18(13)

loop_
_geom_bond_atom_site_label_1
_geom_bond_atom_site_label_2
_geom_bond_distance
Cl1 C12 1.7353(18)
O1 C8 1.217(2)
C1 C2 1.369(3)
C1 C6 1.397(2)
C1 H1 0.9300
C2 C3 1.392(3)
C2 H2 0.9300
C3 C4 1.374(3)
C3 H3 0.9300
C4 C5 1.389(3)
C4 H4 0.9300
C5 N1 1.398(2)
C5 C6 1.401(2)
C6 C8 1.452(3)
C7 N1 1.281(2)
C7 N2 1.377(2)
C7 H7 0.9300
C8 N2 1.405(2)
C9 C10 1.384(2)
C9 C14 1.391(2)
C9 N2 1.440(2)
C10 C11 1.375(3)
C10 H10 0.9300
C11 C12 1.378(2)
C11 H11 0.9300
C12 C13 1.378(3)
C13 C14 1.373(3)
C13 H13 0.9300
C14 H14 0.9300

loop_
_geom_hbond_atom_site_label_D
_geom_hbond_atom_site_label_H
_geom_hbond_atom_site_label_A
_geom_hbond_site_symmetry_A
_geom_hbond_distance_DH
_geom_hbond_distance_HA
_geom_hbond_distance_DA
_geom_hbond_angle_DHA
C7 H7 N1 3_676 0.93 2.47 3.281(2) 145
C13 H13 O1 2_655 0.93 2.37 3.145(2) 140

loop_
_geom_torsion_atom_site_label_1
_geom_torsion_atom_site_label_2
_geom_torsion_atom_site_label_3
_geom_torsion_atom_site_label_4
_geom_torsion
C6 C1 C2 C3 -0.9(3)
C1 C2 C3 C4 0.9(3)
C2 C3 C4 C5 -0.1(3)
C3 C4 C5 N1 178.32(19)
C3 C4 C5 C6 -0.6(3)
C2 C1 C6 C5 0.2(3)
C2 C1 C6 C8 179.71(19)
C4 C5 C6 C1 0.6(3)
N1 C5 C6 C1 -178.32(18)
C4 C5 C6 C8 -178.96(18)
N1 C5 C6 C8 2.1(3)
C1 C6 C8 O1 -6.6(3)
C5 C6 C8 O1 172.9(2)
C1 C6 C8 N2 174.76(17)
C5 C6 C8 N2 -5.7(3)
C14 C9 C10 C11 -0.8(3)
N2 C9 C10 C11 -179.52(18)
C9 C10 C11 C12 -1.4(3)
C10 C11 C12 C13 2.3(3)
C10 C11 C12 Cl1 -177.74(16)
C11 C12 C13 C14 -1.0(3)
Cl1 C12 C13 C14 178.99(16)
C12 C13 C14 C9 -1.1(3)
C10 C9 C14 C13 2.1(3)
N2 C9 C14 C13 -179.22(18)
N2 C7 N1 C5 -0.6(3)
C4 C5 N1 C7 -177.73(19)
C6 C5 N1 C7 1.2(3)
N1 C7 N2 C8 -3.5(3)
N1 C7 N2 C9 178.92(19)
O1 C8 N2 C7 -172.35(19)
C6 C8 N2 C7 6.3(3)
O1 C8 N2 C9 5.2(3)
C6 C8 N2 C9 -176.13(16)
C10 C9 N2 C7 44.8(3)
C14 C9 N2 C7 -133.95(19)
C10 C9 N2 C8 -132.82(19)
C14 C9 N2 C8 48.5(3)

loop_
_cod_related_entry_id
_cod_related_entry_database
_cod_related_entry_code
1 ChemSpider 291064
